data_8102147
loop_
_publ_author_name
'Staples, Richard J.'

_publ_section_title
;
Crystal structure of bis(5-bromo-2-hydroxyphenyl)ethanedione, C~14~H~8~Br~2~O~4~
;
_journal_issue 3
_journal_name_full 'Zeitschrift f\"ur Kristallographie - New Crystal Structures'
_journal_page_first 267
_journal_page_last 268
_journal_volume 222
_journal_year 2007
_chemical_compound_source Sigma
_chemical_formula_moiety 'C14 H8 Br2 O4'
_chemical_formula_sum 'C14 H8 Br2 O4'
_chemical_formula_weight 400.02
_chemical_name_common 5,5'-dibromosalicil
_chemical_name_systematic bis(5-bromo-2-hydroxyphenyl)ethanedione
_space_group_IT_number 15
_symmetry_cell_setting monoclinic
_symmetry_Int_Tables_number 15
_symmetry_space_group_name_Hall '-C 2yc'
_symmetry_space_group_name_H-M 'C 1 2/c 1'
_atom_sites_solution_hydrogens difmap
_atom_sites_solution_primary direct
_atom_sites_solution_secondary difmap
_audit_creation_method SHELXL-97
_cell_angle_alpha 90.00
_cell_angle_beta 102.882(7)
_cell_angle_gamma 90.00
_cell_formula_units_Z 8
_cell_length_a 26.941(12)
_cell_length_b 4.320(2)
_cell_length_c 23.173(11)
_cell_measurement_reflns_used 951
_cell_measurement_temperature 193(2)
_cell_measurement_theta_max 27.76
_cell_measurement_theta_min 3.22
_cell_volume 2629(2)
_computing_cell_refinement 'SMART [6](BRUKER, V5.625, 2001)'
_computing_data_collection 'ASTRO (BRUKER, V5.007, 1997)'
_computing_data_reduction 'SAINT [7](BRUKER, V6.22, 2001)'
_computing_molecular_graphics 'SHELXTL [10](BRUKER, 2006, V6.14)'
_computing_publication_material 'XCIF [10](Sheldrick & BRUKER, 2001,V6.12)'
_computing_structure_refinement 'SHELXL-97 [9](Sheldrick, 1997)'
_computing_structure_solution 'SHELXS-97 [8](Sheldrick, 1990)'
_diffrn_ambient_temperature 193(2)
_diffrn_measured_fraction_theta_full 1.000
_diffrn_measured_fraction_theta_max 0.997
_diffrn_measurement_device_type 'Bruker SMART CCD'
_diffrn_measurement_method 'omega, 0.3 deg'
_diffrn_radiation_monochromator graphite
_diffrn_radiation_probe x-ray
_diffrn_radiation_type MoK\a
_diffrn_radiation_wavelength 0.71073
_diffrn_reflns_av_R_equivalents 0.0359
_diffrn_reflns_av_sigmaI/netI 0.0354
_diffrn_reflns_limit_h_max 34
_diffrn_reflns_limit_h_min -34
_diffrn_reflns_limit_k_max 5
_diffrn_reflns_limit_k_min -4
_diffrn_reflns_limit_l_max 30
_diffrn_reflns_limit_l_min -30
_diffrn_reflns_number 11017
_diffrn_reflns_theta_full 25.00
_diffrn_reflns_theta_max 27.96
_diffrn_reflns_theta_min 1.55
_diffrn_source 'normal-focus sealed tube'
_diffrn_standards_decay_% 0
_diffrn_standards_interval_count 0
_diffrn_standards_number 0
_exptl_absorpt_coefficient_mu 6.175
_exptl_absorpt_correction_T_max 0.7903
_exptl_absorpt_correction_T_min 0.2588
_exptl_absorpt_correction_type multi-scan
_exptl_absorpt_process_details SADABS
_exptl_crystal_colour yellow
_exptl_crystal_density_diffrn 2.021
_exptl_crystal_density_method 'not measured'
_exptl_crystal_description needle
_exptl_crystal_F_000 1552
_exptl_crystal_recrystallization_method 'SLow evaporation from DMF'
_exptl_crystal_size_max 0.30
_exptl_crystal_size_mid 0.04
_exptl_crystal_size_min 0.04
_refine_diff_density_max 0.884
_refine_diff_density_min -0.657
_refine_diff_density_rms 0.105
_refine_ls_extinction_method none
_refine_ls_goodness_of_fit_ref 1.028
_refine_ls_hydrogen_treatment refall
_refine_ls_matrix_type full
_refine_ls_number_parameters 213
_refine_ls_number_reflns 3154
_refine_ls_number_restraints 0
_refine_ls_restrained_S_all 1.028
_refine_ls_R_factor_all 0.0429
_refine_ls_R_factor_gt 0.0320
_refine_ls_shift/su_max 0.001
_refine_ls_shift/su_mean 0.000
_refine_ls_structure_factor_coef Fsqd
_refine_ls_weighting_details 'calc w=1/[\s^2^(Fo^2^)+(0.0483P)^2^+1.0725P] where P=(Fo^2^+2Fc^2^)/3'
_refine_ls_weighting_scheme calc
_refine_ls_wR_factor_gt 0.0788
_refine_ls_wR_factor_ref 0.0835
_reflns_number_gt 2556
_reflns_number_total 3154
_reflns_threshold_expression >2sigma(I)
_cod_data_source_file 1267-2039.cff
_cod_data_source_block hu30
_cod_depositor_comments
;
The following automatic conversions were performed:
'_exptl_absorpt_correction_type' value 'multiscan' changed to 'multi-scan'
according to '/home/saulius/struct/CIF-dictionaries/cif_core.dic'
dictionary named 'cif_core.dic' version 2.4.1 from 2010-06-29.

Automatic conversion script
Id: cif_fix_enum 1555 2011-01-17 13:19:09Z saulius 
;
_cod_original_sg_symbol_H-M C12/c1
_cod_database_code 8102147

loop_
_symmetry_equiv_pos_as_xyz
'x, y, z'
'-x, y, -z+1/2'
'x+1/2, y+1/2, z'
'-x+1/2, y+1/2, -z+1/2'
'-x, -y, -z'
'x, -y, z-1/2'
'-x+1/2, -y+1/2, -z'
'x+1/2, -y+1/2, z-1/2'

loop_
_atom_site_label
_atom_site_type_symbol
_atom_site_fract_x
_atom_site_fract_y
_atom_site_fract_z
_atom_site_U_iso_or_equiv
_atom_site_adp_type
_atom_site_occupancy
_atom_site_symmetry_multiplicity
_atom_site_Wyckoff_symbol
_atom_site_calc_flag
_atom_site_refinement_flags
_atom_site_disorder_assembly
_atom_site_disorder_group
Br1 Br 0.203244(11) 0.89223(7) 0.206454(13) 0.03435(10) Uani 1 8 f d . . .
Br2 Br 0.062404(12) 0.76626(8) -0.189163(13) 0.04040(11) Uani 1 8 f d . . .
O1 O 0.00595(8) 0.3665(6) 0.06952(11) 0.0334(5) Uani 1 8 f d . . .
H1 H 0.0094(16) 0.278(10) 0.0480(17) 0.047(14) Uiso 1 8 f d . . .
O2 O 0.05868(7) 0.0779(5) 0.00288(9) 0.0311(4) Uani 1 8 f d . . .
O3 O 0.17918(7) 0.0099(5) 0.04124(9) 0.0324(4) Uani 1 8 f d . . .
O4 O 0.22856(8) -0.0098(5) -0.04289(10) 0.0327(5) Uani 1 8 f d . . .
H2 H 0.2253(14) -0.016(10) -0.0129(16) 0.043(11) Uiso 1 8 f d . . .
C1 C 0.14175(10) 0.7216(6) 0.16164(12) 0.0252(5) Uani 1 8 f d . . .
C2 C 0.09649(11) 0.7947(7) 0.17752(13) 0.0314(6) Uani 1 8 f d . . .
H3 H 0.0968(12) 0.915(7) 0.2117(14) 0.035(9) Uiso 1 8 f d . . .
C3 C 0.05142(11) 0.6735(7) 0.14567(13) 0.0317(6) Uani 1 8 f d . . .
H4 H 0.0186(11) 0.729(7) 0.1546(13) 0.026(8) Uiso 1 8 f d . . .
C4 C 0.05126(10) 0.4786(7) 0.09814(12) 0.0254(5) Uani 1 8 f d . . .
C5 C 0.09713(9) 0.4087(6) 0.08155(11) 0.0217(5) Uani 1 8 f d . . .
C6 C 0.14299(9) 0.5345(6) 0.11463(11) 0.0232(5) Uani 1 8 f d . . .
H5 H 0.1743(11) 0.482(8) 0.1043(13) 0.028(8) Uiso 1 8 f d . . .
C7 C 0.09648(10) 0.2147(6) 0.02992(11) 0.0230(5) Uani 1 8 f d . . .
C8 C 0.14586(10) 0.1577(6) 0.00847(11) 0.0231(5) Uani 1 8 f d . . .
C9 C 0.14899(9) 0.2615(6) -0.05032(11) 0.0216(5) Uani 1 8 f d . . .
C10 C 0.11097(10) 0.4460(6) -0.08518(12) 0.0240(5) Uani 1 8 f d . . .
H6 H 0.0843(12) 0.512(8) -0.0740(13) 0.032(8) Uiso 1 8 f d . . .
C11 C 0.11553(10) 0.5364(7) -0.14021(12) 0.0262(5) Uani 1 8 f d . . .
C12 C 0.15751(11) 0.4532(8) -0.16221(13) 0.0318(6) Uani 1 8 f d . . .
H7 H 0.1579(12) 0.520(8) -0.1936(14) 0.032(8) Uiso 1 8 f d . . .
C13 C 0.19517(11) 0.2745(7) -0.12873(13) 0.0326(6) Uani 1 8 f d . . .
H8 H 0.2226(13) 0.229(8) -0.1411(15) 0.036(9) Uiso 1 8 f d . . .
C14 C 0.19138(10) 0.1730(6) -0.07294(12) 0.0243(5) Uani 1 8 f d . . .

loop_
_atom_site_aniso_label
_atom_site_aniso_U_11
_atom_site_aniso_U_22
_atom_site_aniso_U_33
_atom_site_aniso_U_23
_atom_site_aniso_U_13
_atom_site_aniso_U_12
Br1 0.03229(16) 0.03702(19) 0.03168(16) 0.00156(12) 0.00274(11) -0.00631(12)
Br2 0.03672(18) 0.0508(2) 0.03380(17) 0.01400(14) 0.00806(13) 0.00489(14)
O1 0.0208(10) 0.0407(13) 0.0408(12) -0.0082(11) 0.0114(9) -0.0014(9)
O2 0.0252(10) 0.0371(12) 0.0331(10) -0.0050(9) 0.0111(8) -0.0061(8)
O3 0.0289(10) 0.0350(10) 0.0361(11) 0.0119(9) 0.0135(8) 0.0106(9)
O4 0.0290(10) 0.0360(11) 0.0369(12) 0.0014(10) 0.0152(9) 0.0103(9)
C1 0.0260(13) 0.0242(13) 0.0262(13) 0.0022(11) 0.0074(10) -0.0002(11)
C2 0.0363(15) 0.0291(15) 0.0326(15) -0.0026(12) 0.0155(12) 0.0009(12)
C3 0.0279(14) 0.0331(16) 0.0387(16) -0.0028(12) 0.0170(12) 0.0031(12)
C4 0.0226(12) 0.0259(14) 0.0295(13) 0.0040(11) 0.0094(10) 0.0037(11)
C5 0.0220(12) 0.0218(13) 0.0227(12) 0.0058(10) 0.0081(9) 0.0025(10)
C6 0.0202(12) 0.0234(13) 0.0270(13) 0.0089(11) 0.0078(10) 0.0033(10)
C7 0.0236(12) 0.0206(12) 0.0269(13) 0.0064(10) 0.0103(10) 0.0019(10)
C8 0.0225(12) 0.0198(13) 0.0296(13) -0.0016(10) 0.0115(10) -0.0008(10)
C9 0.0230(12) 0.0196(12) 0.0245(12) -0.0033(10) 0.0102(10) -0.0024(10)
C10 0.0210(12) 0.0247(14) 0.0286(13) -0.0017(11) 0.0106(10) -0.0014(10)
C11 0.0261(12) 0.0260(14) 0.0260(13) 0.0013(11) 0.0049(10) -0.0012(11)
C12 0.0354(15) 0.0403(18) 0.0228(14) 0.0017(12) 0.0133(12) -0.0042(13)
C13 0.0272(14) 0.0407(17) 0.0344(15) -0.0047(13) 0.0166(12) -0.0003(13)
C14 0.0217(12) 0.0215(13) 0.0318(13) -0.0046(11) 0.0102(10) 0.0002(10)

loop_
_atom_type_symbol
_atom_type_description
_atom_type_scat_dispersion_real
_atom_type_scat_dispersion_imag
_atom_type_scat_source
C C 0.0033 0.0016 'International Tables Vol C Tables 4.2.6.8 and 6.1.1.4'
H H 0.0000 0.0000 'International Tables Vol C Tables 4.2.6.8 and 6.1.1.4'
O O 0.0106 0.0060 'International Tables Vol C Tables 4.2.6.8 and 6.1.1.4'
Br Br -0.2901 2.4595 'International Tables Vol C Tables 4.2.6.8 and 6.1.1.4'

loop_
_geom_angle_atom_site_label_1
_geom_angle_atom_site_label_2
_geom_angle_atom_site_label_3
_geom_angle
_geom_angle_site_symmetry_1
_geom_angle_site_symmetry_3
_geom_angle_publ_flag
C4 O1 H1 109(4) . . ?
C14 O4 H2 107(3) . . ?
C6 C1 C2 121.8(3) . . ?
C6 C1 Br1 119.6(2) . . ?
C2 C1 Br1 118.6(2) . . ?
C3 C2 C1 119.6(3) . . ?
C3 C2 H3 120(2) . . ?
C1 C2 H3 120(2) . . ?
C2 C3 C4 120.2(3) . . ?
C2 C3 H4 121.5(17) . . ?
C4 C3 H4 118.2(17) . . ?
O1 C4 C3 116.9(2) . . ?
O1 C4 C5 123.0(3) . . ?
C3 C4 C5 120.0(2) . . ?
C4 C5 C6 119.1(2) . . ?
C4 C5 C7 119.8(2) . . ?
C6 C5 C7 121.1(2) . . ?
C1 C6 C5 119.2(2) . . ?
C1 C6 H5 121.5(18) . . ?
C5 C6 H5 119.2(18) . . ?
O2 C7 C5 123.7(2) . . ?
O2 C7 C8 116.0(2) . . ?
C5 C7 C8 120.2(2) . . ?
O3 C8 C9 123.8(2) . . ?
O3 C8 C7 116.9(2) . . ?
C9 C8 C7 119.2(2) . . ?
C10 C9 C14 119.2(2) . . ?
C10 C9 C8 121.8(2) . . ?
C14 C9 C8 119.0(2) . . ?
C11 C10 C9 119.6(2) . . ?
C11 C10 H6 116(2) . . ?
C9 C10 H6 124(2) . . ?
C10 C11 C12 121.3(3) . . ?
C10 C11 Br2 119.7(2) . . ?
C12 C11 Br2 119.0(2) . . ?
C13 C12 C11 120.0(3) . . ?
C13 C12 H7 125(2) . . ?
C11 C12 H7 115(2) . . ?
C12 C13 C14 120.4(3) . . ?
C12 C13 H8 121(2) . . ?
C14 C13 H8 118(2) . . ?
O4 C14 C13 117.8(2) . . ?
O4 C14 C9 122.6(2) . . ?
C13 C14 C9 119.5(3) . . ?

loop_
_geom_bond_atom_site_label_1
_geom_bond_atom_site_label_2
_geom_bond_distance
_geom_bond_site_symmetry_2
_geom_bond_publ_flag
Br1 C1 1.897(3) . ?
Br2 C11 1.897(3) . ?
O1 C4 1.343(3) . ?
O1 H1 0.65(4) . ?
O2 C7 1.222(3) . ?
O3 C8 1.219(3) . ?
O4 C14 1.342(3) . ?
O4 H2 0.72(4) . ?
C1 C6 1.363(4) . ?
C1 C2 1.386(4) . ?
C2 C3 1.376(4) . ?
C2 H3 0.95(3) . ?
C3 C4 1.386(4) . ?
C3 H4 0.98(3) . ?
C4 C5 1.406(3) . ?
C5 C6 1.410(4) . ?
C5 C7 1.458(4) . ?
C6 H5 0.96(3) . ?
C7 C8 1.540(3) . ?
C8 C9 1.454(4) . ?
C9 C10 1.403(4) . ?
C9 C14 1.411(3) . ?
C10 C11 1.365(4) . ?
C10 H6 0.87(3) . ?
C11 C12 1.387(4) . ?
C12 C13 1.370(4) . ?
C12 H7 0.79(3) . ?
C13 C14 1.390(4) . ?
C13 H8 0.87(4) . ?

loop_
_geom_hbond_atom_site_label_D
_geom_hbond_atom_site_label_H
_geom_hbond_atom_site_label_A
_geom_hbond_distance_DH
_geom_hbond_distance_HA
_geom_hbond_distance_DA
_geom_hbond_angle_DHA
_geom_hbond_site_symmetry_A
O1 H1 O2 0.65(4) 2.05(4) 2.633(3) 149(5) .
O1 H1 O2 0.65(4) 2.48(4) 2.869(3) 121(4) 5
O4 H2 O3 0.72(4) 1.96(4) 2.595(3) 148(4) .
O4 H2 O4 0.72(4) 2.59(4) 2.927(5) 111(4) 7_545

loop_
_geom_torsion_atom_site_label_1
_geom_torsion_atom_site_label_2
_geom_torsion_atom_site_label_3
_geom_torsion_atom_site_label_4
_geom_torsion
_geom_torsion_site_symmetry_1
_geom_torsion_site_symmetry_2
_geom_torsion_site_symmetry_3
_geom_torsion_site_symmetry_4
_geom_torsion_publ_flag
C6 C1 C2 C3 0.7(4) . . . . ?
Br1 C1 C2 C3 -180.0(2) . . . . ?
C1 C2 C3 C4 0.3(5) . . . . ?
C2 C3 C4 O1 179.3(3) . . . . ?
C2 C3 C4 C5 -1.2(4) . . . . ?
O1 C4 C5 C6 -179.3(2) . . . . ?
C3 C4 C5 C6 1.3(4) . . . . ?
O1 C4 C5 C7 2.1(4) . . . . ?
C3 C4 C5 C7 -177.3(3) . . . . ?
C2 C1 C6 C5 -0.7(4) . . . . ?
Br1 C1 C6 C5 180.00(18) . . . . ?
C4 C5 C6 C1 -0.3(4) . . . . ?
C7 C5 C6 C1 178.2(2) . . . . ?
C4 C5 C7 O2 -8.2(4) . . . . ?
C6 C5 C7 O2 173.3(2) . . . . ?
C4 C5 C7 C8 175.2(2) . . . . ?
C6 C5 C7 C8 -3.3(4) . . . . ?
O2 C7 C8 O3 -110.6(3) . . . . ?
C5 C7 C8 O3 66.3(3) . . . . ?
O2 C7 C8 C9 65.2(3) . . . . ?
C5 C7 C8 C9 -117.9(3) . . . . ?
O3 C8 C9 C10 -176.4(3) . . . . ?
C7 C8 C9 C10 8.2(4) . . . . ?
O3 C8 C9 C14 3.9(4) . . . . ?
C7 C8 C9 C14 -171.6(2) . . . . ?
C14 C9 C10 C11 0.0(4) . . . . ?
C8 C9 C10 C11 -179.7(2) . . . . ?
C9 C10 C11 C12 -0.9(4) . . . . ?
C9 C10 C11 Br2 176.49(19) . . . . ?
C10 C11 C12 C13 0.6(5) . . . . ?
Br2 C11 C12 C13 -176.8(2) . . . . ?
C11 C12 C13 C14 0.7(5) . . . . ?
C12 C13 C14 O4 177.9(3) . . . . ?
C12 C13 C14 C9 -1.6(4) . . . . ?
C10 C9 C14 O4 -178.2(2) . . . . ?
C8 C9 C14 O4 1.6(4) . . . . ?
C10 C9 C14 C13 1.2(4) . . . . ?
C8 C9 C14 C13 -179.0(3) . . . . ?

loop_
_cod_related_entry_id
_cod_related_entry_database
_cod_related_entry_code
1 ChemSpider 10212
